data_4340738
loop_
_publ_author_name
'Bosch, Simone'
'Comba, Peter'
'Gahan, Lawrence R.'
'Schenk, Gerhard'

_publ_section_title
;
 Dinuclear Zinc(II) Complexes with Hydrogen Bond Donors as Structural and
 Functional Phosphatase Models.
;
_journal_issue 17
_journal_name_full 'Inorganic chemistry'
_journal_page_first 9036
_journal_page_last 9051
_journal_paper_doi 10.1021/ic5009945
_journal_volume 53
_journal_year 2014
_chemical_compound_source 'synthesis as described'
_chemical_formula_moiety 'C49 H55 N9 O9 P Zn2, P F6, C H4 O, H2 O '
_chemical_formula_sum 'C50 H61 F6 N9 O11 P2 Zn2'
_chemical_formula_weight 1270.76
_chemical_name_systematic
;
 ?
;
_space_group_IT_number 14
_symmetry_cell_setting monoclinic
_symmetry_Int_Tables_number 14
_symmetry_space_group_name_Hall '-P 2yn'
_symmetry_space_group_name_H-M 'P 1 21/n 1'
_atom_sites_solution_hydrogens geom
_atom_sites_solution_primary direct
_atom_sites_solution_secondary difmap
_audit_conform_dict_location ftp://ftp.iucr.org/pub/cif_core.dic
_audit_conform_dict_name cif_core.dic
_audit_conform_dict_version 2.4
_audit_creation_date 2014-04-22T13:08:17-00:00
_audit_creation_method 'WinGX routine CIF_UPDATE'
_cell_angle_alpha 90
_cell_angle_beta 107.817(4)
_cell_angle_gamma 90
_cell_formula_units_Z 4
_cell_length_a 14.5695(6)
_cell_length_b 23.3831(8)
_cell_length_c 17.1987(5)
_cell_measurement_reflns_used 3942
_cell_measurement_temperature 293(2)
_cell_measurement_theta_max 24.928
_cell_measurement_theta_min 3.022
_cell_measurement_wavelength 0.71073
_cell_volume 5578.2(4)
_computing_cell_refinement
;
        CrysAlisPro, Agilent Technologies,
        Version 1.171.36.28 (release 01-02-2013 CrysAlis171 .NET)
        (compiled Feb  1 2013,16:14:44)
;
_computing_data_collection
;
        CrysAlisPro, Agilent Technologies,
        Version 1.171.36.28 (release 01-02-2013 CrysAlis171 .NET)
        (compiled Feb  1 2013,16:14:44)
;
_computing_data_reduction
;
        CrysAlisPro, Agilent Technologies,
        Version 1.171.36.28 (release 01-02-2013 CrysAlis171 .NET)
        (compiled Feb  1 2013,16:14:44)
;
_computing_molecular_graphics 'Ortep-3 for Windows (Farrugia, 1997)'
_computing_publication_material 'WinGX publication routines (Farrugia, 1999)'
_computing_structure_refinement 'SHELXL-97 (Sheldrick, 2008)'
_diffrn_ambient_temperature 293(2)
_diffrn_detector_area_resol_mean 16.0696
_diffrn_measured_fraction_theta_full 0.999
_diffrn_measured_fraction_theta_max 0.999
_diffrn_measurement_device_type 'Xcalibur, Sapphire3, Gemini ultra'
_diffrn_measurement_method '\w scans'
_diffrn_orient_matrix_UB_11 0.0377134
_diffrn_orient_matrix_UB_12 0.0138575
_diffrn_orient_matrix_UB_13 -0.0107159
_diffrn_orient_matrix_UB_21 -0.0073909
_diffrn_orient_matrix_UB_22 0.0250649
_diffrn_orient_matrix_UB_23 0.0205597
_diffrn_orient_matrix_UB_31 0.0336949
_diffrn_orient_matrix_UB_32 -0.0100152
_diffrn_orient_matrix_UB_33 0.036604
_diffrn_radiation_monochromator graphite
_diffrn_radiation_probe x-ray
_diffrn_radiation_type MoK\a
_diffrn_radiation_wavelength 0.71073
_diffrn_reflns_av_R_equivalents 0.0664
_diffrn_reflns_av_unetI/netI 0.1094
_diffrn_reflns_limit_h_max 17
_diffrn_reflns_limit_h_min -17
_diffrn_reflns_limit_k_max 24
_diffrn_reflns_limit_k_min -27
_diffrn_reflns_limit_l_max 20
_diffrn_reflns_limit_l_min -20
_diffrn_reflns_number 22528
_diffrn_reflns_theta_full 25
_diffrn_reflns_theta_max 25
_diffrn_reflns_theta_min 2.89
_exptl_absorpt_coefficient_mu 1.004
_exptl_absorpt_correction_T_max 1
_exptl_absorpt_correction_T_min 0.98414
_exptl_absorpt_correction_type multi-scan
_exptl_absorpt_process_details
;
        CrysAlisPro, Agilent Technologies,
        Version 1.171.36.28 (release 01-02-2013 CrysAlis171 .NET)
        (compiled Feb  1 2013,16:14:44)
        Empirical absorption correction using spherical harmonics,
 implemented in SCALE3 ABSPACK scaling algorithm.
;
_exptl_crystal_colour colourless
_exptl_crystal_density_diffrn 1.513
_exptl_crystal_density_method 'not measured'
_exptl_crystal_description prism
_exptl_crystal_F_000 2624
_exptl_crystal_size_max 0.3
_exptl_crystal_size_mid 0.2
_exptl_crystal_size_min 0.2
_refine_diff_density_max 0.883
_refine_diff_density_min -0.69
_refine_diff_density_rms 0.087
_refine_ls_extinction_method none
_refine_ls_goodness_of_fit_ref 1.03
_refine_ls_hydrogen_treatment constr
_refine_ls_matrix_type full
_refine_ls_number_parameters 750
_refine_ls_number_reflns 9829
_refine_ls_number_restraints 6
_refine_ls_restrained_S_all 1.03
_refine_ls_R_factor_all 0.1115
_refine_ls_R_factor_gt 0.0671
_refine_ls_shift/su_max 0.001
_refine_ls_shift/su_mean 0
_refine_ls_structure_factor_coef Fsqd
_refine_ls_weighting_details 'calc w=1/[\s^2^(Fo^2^)+(0.0540P)^2^+1.7616P] where P=(Fo^2^+2Fc^2^)/3'
_refine_ls_weighting_scheme calc
_refine_ls_wR_factor_gt 0.1291
_refine_ls_wR_factor_ref 0.1482
_reflns_number_gt 6460
_reflns_number_total 9829
_reflns_threshold_expression >2\s(I)
_cod_data_source_file ic5009945_si_003.cif
_cod_data_source_block 1069sb13
_cod_depositor_comments 'Adding full bibliography for 4340733--4340738.cif.'
_cod_original_cell_volume 5578.2(3)
_cod_database_code 4340738

loop_
_symmetry_equiv_pos_as_xyz
'x, y, z'
'-x+1/2, y+1/2, -z+1/2'
'-x, -y, -z'
'x-1/2, -y-1/2, z-1/2'

loop_
_atom_site_label
_atom_site_type_symbol
_atom_site_fract_x
_atom_site_fract_y
_atom_site_fract_z
_atom_site_U_iso_or_equiv
_atom_site_adp_type
_atom_site_occupancy
_atom_site_symmetry_multiplicity
_atom_site_calc_flag
_atom_site_refinement_flags
_atom_site_disorder_assembly
_atom_site_disorder_group
C1 C 0.4921(4) 0.1768(3) 0.6894(3) 0.0377(15) Uani 1 1 d . . .
H1 H 0.4729 0.1698 0.6335 0.045 Uiso 1 1 calc R . .
C2 C 0.4594(4) 0.1408(3) 0.7378(3) 0.0418(16) Uani 1 1 d . . .
H2 H 0.4207 0.1095 0.716 0.05 Uiso 1 1 calc R . .
C3 C 0.4859(5) 0.1527(3) 0.8198(4) 0.0526(19) Uani 1 1 d . . .
H3 H 0.4647 0.1295 0.8547 0.063 Uiso 1 1 calc R . .
C4 C 0.5443(5) 0.1992(3) 0.8503(3) 0.0449(17) Uani 1 1 d . . .
H4 H 0.5617 0.2078 0.9057 0.054 Uiso 1 1 calc R . .
C5 C 0.5766(4) 0.2329(3) 0.7983(3) 0.0341(14) Uani 1 1 d . . .
C6 C 0.6461(4) 0.2809(3) 0.8301(3) 0.0383(15) Uani 1 1 d . . .
H6A H 0.6267 0.3016 0.8713 0.046 Uiso 1 1 calc R . .
H6B H 0.7097 0.265 0.856 0.046 Uiso 1 1 calc R . .
C7 C 0.4724(4) 0.3724(3) 0.5406(3) 0.0394(15) Uani 1 1 d . . .
H7 H 0.4644 0.3471 0.4973 0.047 Uiso 1 1 calc R . .
C8 C 0.4343(5) 0.4264(3) 0.5259(4) 0.0472(17) Uani 1 1 d . . .
H8 H 0.3998 0.4375 0.4731 0.057 Uiso 1 1 calc R . .
C9 C 0.4475(5) 0.4638(3) 0.5897(4) 0.0577(19) Uani 1 1 d . . .
H9 H 0.4213 0.5004 0.5804 0.069 Uiso 1 1 calc R . .
C10 C 0.4992(5) 0.4475(3) 0.6668(4) 0.0505(18) Uani 1 1 d . . .
H10 H 0.5098 0.4728 0.7104 0.061 Uiso 1 1 calc R . .
C11 C 0.5358(4) 0.3919(3) 0.6788(3) 0.0351(14) Uani 1 1 d . . .
C12 C 0.5887(4) 0.3709(3) 0.7635(3) 0.0365(15) Uani 1 1 d . . .
H12A H 0.6279 0.4019 0.7939 0.044 Uiso 1 1 calc R . .
H12B H 0.5417 0.3611 0.791 0.044 Uiso 1 1 calc R . .
C13 C 0.7538(4) 0.3375(3) 0.7785(3) 0.0347(14) Uani 1 1 d . . .
H13A H 0.7924 0.3032 0.7818 0.042 Uiso 1 1 calc R . .
H13B H 0.778 0.3578 0.8299 0.042 Uiso 1 1 calc R . .
C14 C 0.7644(4) 0.3746(2) 0.7110(3) 0.0284(13) Uani 1 1 d . . .
C15 C 0.7994(4) 0.4303(2) 0.7251(3) 0.0314(14) Uani 1 1 d . . .
H15 H 0.8149 0.4449 0.7779 0.038 Uiso 1 1 calc R . .
C16 C 0.8117(4) 0.4646(2) 0.6639(3) 0.0336(14) Uani 1 1 d . . .
C17 C 0.8592(5) 0.5225(3) 0.6805(4) 0.0480(17) Uani 1 1 d . . .
H17A H 0.875 0.531 0.7376 0.072 Uiso 1 1 calc R . .
H17B H 0.8158 0.551 0.6495 0.072 Uiso 1 1 calc R . .
H17C H 0.917 0.5222 0.6648 0.072 Uiso 1 1 calc R . .
C18 C 0.7819(4) 0.4430(2) 0.5850(3) 0.0335(14) Uani 1 1 d . . .
H18 H 0.7855 0.4662 0.5421 0.04 Uiso 1 1 calc R . .
C19 C 0.7466(4) 0.3874(2) 0.5681(3) 0.0262(12) Uani 1 1 d . . .
C20 C 0.7407(4) 0.3518(2) 0.6319(3) 0.0249(12) Uani 1 1 d . . .
C21 C 0.7151(4) 0.3653(2) 0.4819(3) 0.0303(13) Uani 1 1 d . . .
H21A H 0.6503 0.35 0.4695 0.036 Uiso 1 1 calc R . .
H21B H 0.7132 0.3968 0.4448 0.036 Uiso 1 1 calc R . .
C22 C 0.8713(4) 0.1655(3) 0.4160(3) 0.0371(14) Uani 1 1 d . . .
C23 C 0.8589(4) 0.1441(3) 0.3386(3) 0.0435(16) Uani 1 1 d . . .
H23 H 0.8819 0.1081 0.331 0.052 Uiso 1 1 calc R . .
C24 C 0.8117(5) 0.1777(3) 0.2731(3) 0.0511(19) Uani 1 1 d . . .
H24 H 0.8035 0.1649 0.2202 0.061 Uiso 1 1 calc R . .
C25 C 0.7764(4) 0.2304(3) 0.2858(3) 0.0436(17) Uani 1 1 d . . .
H25 H 0.746 0.2541 0.242 0.052 Uiso 1 1 calc R . .
C26 C 0.7875(4) 0.2473(2) 0.3659(3) 0.0286(13) Uani 1 1 d . . .
C27 C 0.7423(4) 0.3021(2) 0.3817(3) 0.0314(14) Uani 1 1 d . . .
H27A H 0.7548 0.332 0.3471 0.038 Uiso 1 1 calc R . .
H27B H 0.6731 0.297 0.3673 0.038 Uiso 1 1 calc R . .
C28 C 0.9601(4) 0.2744(2) 0.6918(3) 0.0251(12) Uani 1 1 d . . .
C29 C 1.0333(4) 0.3094(2) 0.7366(3) 0.0309(14) Uani 1 1 d . . .
H29 H 1.066 0.3011 0.791 0.037 Uiso 1 1 calc R . .
C30 C 1.0571(4) 0.3566(2) 0.6998(3) 0.0364(14) Uani 1 1 d . . .
H30 H 1.1067 0.3805 0.7288 0.044 Uiso 1 1 calc R . .
C31 C 1.0065(4) 0.3685(2) 0.6184(3) 0.0337(14) Uani 1 1 d . . .
H31 H 1.0206 0.4008 0.5926 0.04 Uiso 1 1 calc R . .
C32 C 0.9357(4) 0.3313(2) 0.5778(3) 0.0247(12) Uani 1 1 d . . .
C33 C 0.8803(4) 0.3396(2) 0.4888(3) 0.0282(13) Uani 1 1 d . . .
H33A H 0.8809 0.3798 0.4754 0.034 Uiso 1 1 calc R . .
H33B H 0.9126 0.3188 0.4558 0.034 Uiso 1 1 calc R . .
C34 C 1.0147(5) 0.1115(3) 0.4921(4) 0.0495(18) Uani 1 1 d . . .
C35 C 1.0751(5) 0.0919(3) 0.5755(4) 0.059(2) Uani 1 1 d . . .
C36A C 1.1027(8) 0.1429(4) 0.6312(5) 0.128(4) Uani 1 1 d . . .
H36G H 1.0456 0.1628 0.6325 0.192 Uiso 1 1 calc R . .
H36H H 1.1426 0.1681 0.6114 0.192 Uiso 1 1 calc R . .
H36I H 1.1376 0.1303 0.6853 0.192 Uiso 1 1 calc R . .
C36B C 1.1573(6) 0.0569(5) 0.5677(5) 0.149(6) Uani 1 1 d . . .
H36A H 1.1959 0.0445 0.6208 0.224 Uiso 1 1 calc R . .
H36B H 1.196 0.0795 0.5431 0.224 Uiso 1 1 calc R . .
H36C H 1.133 0.0241 0.5341 0.224 Uiso 1 1 calc R . .
C36C C 1.0150(6) 0.0541(4) 0.6138(4) 0.096(3) Uani 1 1 d . . .
H36D H 0.962 0.0759 0.6205 0.144 Uiso 1 1 calc R . .
H36E H 1.0545 0.0408 0.6661 0.144 Uiso 1 1 calc R . .
H36F H 0.9906 0.022 0.5789 0.144 Uiso 1 1 calc R . .
C37 C 0.8777(4) 0.1826(2) 0.6982(3) 0.0249(12) Uani 1 1 d . . .
C38 C 0.8667(4) 0.1364(2) 0.7575(3) 0.0273(13) Uani 1 1 d . . .
C39A C 0.8126(4) 0.1624(3) 0.8128(3) 0.0407(15) Uani 1 1 d . . .
H39G H 0.8052 0.134 0.8507 0.061 Uiso 1 1 calc R . .
H39H H 0.7503 0.1753 0.78 0.061 Uiso 1 1 calc R . .
H39I H 0.8486 0.1942 0.8423 0.061 Uiso 1 1 calc R . .
C39B C 0.9643(4) 0.1128(2) 0.8082(3) 0.0336(14) Uani 1 1 d . . .
H39A H 0.9549 0.0839 0.8446 0.05 Uiso 1 1 calc R . .
H39B H 1.0027 0.1433 0.8393 0.05 Uiso 1 1 calc R . .
H39C H 0.9967 0.0965 0.7726 0.05 Uiso 1 1 calc R . .
C39C C 0.8059(4) 0.0874(3) 0.7090(3) 0.0439(16) Uani 1 1 d . . .
H39D H 0.7991 0.0581 0.746 0.066 Uiso 1 1 calc R . .
H39E H 0.8372 0.0717 0.6721 0.066 Uiso 1 1 calc R . .
H39F H 0.7434 0.1015 0.6785 0.066 Uiso 1 1 calc R . .
C40 C 0.5644(4) 0.0174(3) 0.3969(3) 0.0376(15) Uani 1 1 d . . .
H40 H 0.5573 -0.0088 0.3548 0.045 Uiso 1 1 calc R . .
C41 C 0.5288(4) 0.0722(2) 0.3811(3) 0.0355(14) Uani 1 1 d . . .
H41 H 0.497 0.0833 0.3277 0.043 Uiso 1 1 calc R . .
C42 C 0.5399(4) 0.1103(2) 0.4436(3) 0.0257(12) Uani 1 1 d . . .
C43 C 0.5867(4) 0.0948(2) 0.5232(3) 0.0341(14) Uani 1 1 d . . .
H43 H 0.5943 0.1211 0.5652 0.041 Uiso 1 1 calc R . .
C44 C 0.6223(4) 0.0400(2) 0.5403(3) 0.0358(15) Uani 1 1 d . . .
H44 H 0.6533 0.0288 0.5938 0.043 Uiso 1 1 calc R . .
C45 C 0.6110(4) 0.0024(2) 0.4769(3) 0.0303(13) Uani 1 1 d . . .
C46 C 0.2188(12) 0.3470(7) 0.5278(9) 0.242(8) Uiso 1 1 d . . .
H46A H 0.164 0.3696 0.5282 0.363 Uiso 1 1 calc R . .
H46B H 0.228 0.3493 0.4749 0.363 Uiso 1 1 calc R . .
H46C H 0.2752 0.3612 0.5684 0.363 Uiso 1 1 calc R . .
N1 N 0.5504(3) 0.2215(2) 0.7180(2) 0.0290(11) Uani 1 1 d . . .
N2 N 0.6513(3) 0.32085(19) 0.7658(2) 0.0294(11) Uani 1 1 d . . .
N3 N 0.5214(3) 0.35536(19) 0.6171(2) 0.0270(10) Uani 1 1 d . . .
N4 N 0.8337(3) 0.2148(2) 0.4302(2) 0.0303(11) Uani 1 1 d . . .
N5 N 0.7801(3) 0.31996(18) 0.4679(2) 0.0248(10) Uani 1 1 d . . .
N6 N 0.9124(3) 0.28406(18) 0.6125(2) 0.0225(10) Uani 1 1 d . . .
N7 N 0.9275(3) 0.1365(2) 0.4857(3) 0.0402(13) Uani 1 1 d . . .
H7A H 0.906 0.1343 0.5269 0.048 Uiso 1 1 calc R . .
N8 N 0.9338(3) 0.22733(19) 0.7310(2) 0.0256(10) Uani 1 1 d . . .
H8A H 0.9568 0.2272 0.7834 0.031 Uiso 1 1 calc R . .
N9 N 0.6477(4) -0.0559(2) 0.4960(3) 0.0391(12) Uani 1 1 d . . .
O1 O 0.7133(2) 0.29655(15) 0.61724(18) 0.0256(8) Uani 1 1 d . . .
O2 O 0.5245(3) 0.23378(16) 0.54043(18) 0.0310(9) Uani 1 1 d . . .
O3 O 0.6607(2) 0.20986(15) 0.48442(19) 0.0283(9) Uani 1 1 d . . .
O4 O 1.0407(3) 0.1067(3) 0.4323(3) 0.0857(19) Uani 1 1 d . . .
O5 O 0.8344(3) 0.17790(15) 0.62309(18) 0.0296(9) Uani 1 1 d . . .
O6 O 0.5160(3) 0.26657(15) 0.39948(18) 0.0336(10) Uani 1 1 d . . .
O7 O 0.5009(3) 0.16399(15) 0.42356(19) 0.0300(9) Uani 1 1 d . . .
O8 O 0.6991(3) -0.06659(18) 0.5656(2) 0.0528(12) Uani 1 1 d . . .
O9 O 0.6253(3) -0.09176(18) 0.4417(3) 0.0545(12) Uani 1 1 d . . .
O10 O 0.3254(4) 0.2242(5) 0.5022(3) 0.183(4) Uani 1 1 d . . .
H98 H 0.3205 0.2627 0.4949 0.219 Uiso 1 1 d R . .
H99 H 0.2985 0.2156 0.5418 0.219 Uiso 1 1 d R . .
O11 O 0.2004(8) 0.2796(5) 0.5482(6) 0.211(4) Uiso 1 1 d . . .
H11B H 0.1528 0.2633 0.5019 0.316 Uiso 1 1 d R . .
F1 F 1.1991(4) 0.4430(2) 0.6500(3) 0.1075(17) Uani 1 1 d . A .
F6 F 1.2076(4) 0.5701(2) 0.7066(4) 0.123(2) Uani 1 1 d . A .
F2 F 1.2704(15) 0.4805(7) 0.7580(9) 0.154(10) Uani 0.57(2) 1 d PD A 1
F3 F 1.1177(12) 0.4926(5) 0.7082(12) 0.108(7) Uani 0.57(2) 1 d PD A 1
F4 F 1.1374(13) 0.5327(7) 0.6013(7) 0.128(7) Uani 0.57(2) 1 d PD A 1
F5 F 1.2939(13) 0.5229(6) 0.6542(18) 0.161(11) Uani 0.57(2) 1 d PD A 1
F2' F 1.3102(8) 0.5014(10) 0.7269(12) 0.095(8) Uani 0.43(2) 1 d PD A 2
F3' F 1.1789(17) 0.5001(11) 0.7578(9) 0.143(10) Uani 0.43(2) 1 d PD A 2
F4' F 1.0960(8) 0.5083(10) 0.6303(14) 0.147(12) Uani 0.43(2) 1 d PD A 2
F5' F 1.2315(18) 0.5135(7) 0.5994(7) 0.096(8) Uani 0.43(2) 1 d PD A 2
P1 P 1.20415(13) 0.50645(7) 0.67894(10) 0.0436(4) Uani 1 1 d . . .
P2 P 0.55510(10) 0.22330(6) 0.46449(7) 0.0242(3) Uani 1 1 d . . .
Zn1 Zn 0.59213(4) 0.27795(3) 0.64217(3) 0.02639(18) Uani 1 1 d . . .
Zn2 Zn 0.77994(4) 0.24790(3) 0.54389(3) 0.02358(17) Uani 1 1 d . . .

loop_
_atom_site_aniso_label
_atom_site_aniso_U_11
_atom_site_aniso_U_22
_atom_site_aniso_U_33
_atom_site_aniso_U_23
_atom_site_aniso_U_13
_atom_site_aniso_U_12
C1 0.048(4) 0.039(4) 0.030(3) 0.001(3) 0.019(3) -0.001(3)
C2 0.050(4) 0.041(4) 0.041(3) -0.004(3) 0.023(3) -0.011(3)
C3 0.083(5) 0.048(5) 0.040(4) 0.000(3) 0.039(4) -0.005(4)
C4 0.063(5) 0.049(4) 0.031(3) -0.006(3) 0.027(3) -0.006(4)
C5 0.040(4) 0.039(4) 0.027(3) 0.000(3) 0.015(3) 0.008(3)
C6 0.046(4) 0.043(4) 0.028(3) -0.006(3) 0.015(3) -0.006(3)
C7 0.039(4) 0.036(4) 0.038(3) -0.007(3) 0.005(3) 0.003(3)
C8 0.050(4) 0.041(4) 0.046(3) -0.005(3) 0.007(3) 0.015(3)
C9 0.064(5) 0.035(4) 0.068(4) -0.013(4) 0.010(4) 0.018(4)
C10 0.059(5) 0.042(4) 0.051(4) -0.015(3) 0.018(3) 0.008(4)
C11 0.035(4) 0.034(4) 0.039(3) -0.007(3) 0.015(3) 0.002(3)
C12 0.041(4) 0.042(4) 0.030(3) -0.015(3) 0.017(3) 0.002(3)
C13 0.034(3) 0.039(4) 0.027(3) -0.016(3) 0.003(2) -0.004(3)
C14 0.026(3) 0.033(4) 0.026(3) -0.007(3) 0.006(2) -0.005(3)
C15 0.026(3) 0.033(4) 0.034(3) -0.013(3) 0.007(2) -0.005(3)
C16 0.030(3) 0.027(3) 0.046(3) -0.009(3) 0.015(3) -0.004(3)
C17 0.052(4) 0.033(4) 0.063(4) -0.014(3) 0.023(3) -0.012(3)
C18 0.037(4) 0.021(3) 0.042(3) 0.006(3) 0.012(3) 0.003(3)
C19 0.026(3) 0.019(3) 0.033(3) -0.003(2) 0.008(2) -0.001(2)
C20 0.020(3) 0.025(3) 0.030(3) -0.008(2) 0.008(2) -0.003(2)
C21 0.033(3) 0.023(3) 0.033(3) 0.002(3) 0.007(2) 0.003(3)
C22 0.035(4) 0.036(4) 0.040(3) 0.000(3) 0.011(3) -0.002(3)
C23 0.047(4) 0.046(4) 0.039(3) -0.017(3) 0.015(3) 0.004(3)
C24 0.050(4) 0.071(5) 0.028(3) -0.016(3) 0.006(3) 0.007(4)
C25 0.046(4) 0.059(5) 0.025(3) -0.002(3) 0.009(3) 0.008(3)
C26 0.032(3) 0.034(3) 0.020(3) -0.002(3) 0.009(2) -0.009(3)
C27 0.042(4) 0.031(3) 0.017(2) 0.003(2) 0.004(2) -0.003(3)
C28 0.030(3) 0.023(3) 0.022(3) 0.005(2) 0.008(2) 0.003(3)
C29 0.035(3) 0.032(3) 0.021(3) 0.002(2) 0.001(2) -0.011(3)
C30 0.033(4) 0.035(4) 0.038(3) 0.004(3) 0.007(3) -0.017(3)
C31 0.038(4) 0.034(4) 0.030(3) 0.006(3) 0.012(3) -0.011(3)
C32 0.027(3) 0.026(3) 0.024(3) -0.003(2) 0.012(2) -0.004(3)
C33 0.029(3) 0.027(3) 0.032(3) 0.007(2) 0.013(2) -0.002(3)
C34 0.053(5) 0.060(5) 0.042(4) 0.011(3) 0.024(3) 0.011(4)
C35 0.062(5) 0.073(6) 0.045(4) 0.010(4) 0.020(4) 0.025(4)
C36A 0.130(9) 0.114(9) 0.094(6) -0.010(7) -0.032(6) 0.001(8)
C36B 0.099(7) 0.289(16) 0.073(5) 0.068(7) 0.045(5) 0.141(9)
C36C 0.102(7) 0.123(8) 0.069(5) 0.047(5) 0.032(5) 0.046(6)
C37 0.024(3) 0.024(3) 0.026(3) 0.002(2) 0.007(2) 0.005(3)
C38 0.033(3) 0.024(3) 0.025(3) 0.006(2) 0.008(2) -0.009(3)
C39A 0.041(4) 0.044(4) 0.041(3) 0.010(3) 0.019(3) -0.003(3)
C39B 0.040(4) 0.017(3) 0.039(3) 0.004(3) 0.005(3) 0.002(3)
C39C 0.050(4) 0.038(4) 0.037(3) 0.004(3) 0.003(3) -0.016(3)
C40 0.052(4) 0.033(4) 0.026(3) -0.009(3) 0.008(3) -0.003(3)
C41 0.050(4) 0.027(4) 0.024(3) -0.001(3) 0.003(3) 0.001(3)
C42 0.026(3) 0.019(3) 0.030(3) -0.003(2) 0.005(2) -0.005(2)
C43 0.048(4) 0.026(3) 0.024(3) -0.005(2) 0.005(3) 0.003(3)
C44 0.041(4) 0.035(4) 0.027(3) 0.006(3) 0.003(3) -0.004(3)
C45 0.033(3) 0.019(3) 0.039(3) 0.001(3) 0.013(3) -0.002(3)
N1 0.033(3) 0.032(3) 0.024(2) -0.007(2) 0.012(2) -0.001(2)
N2 0.033(3) 0.035(3) 0.021(2) -0.006(2) 0.0101(19) -0.004(2)
N3 0.027(3) 0.027(3) 0.027(2) -0.005(2) 0.009(2) -0.001(2)
N4 0.034(3) 0.035(3) 0.020(2) 0.001(2) 0.0060(19) 0.002(2)
N5 0.028(3) 0.024(3) 0.021(2) 0.0013(19) 0.0057(19) 0.001(2)
N6 0.023(2) 0.025(3) 0.022(2) 0.0024(19) 0.0098(18) -0.003(2)
N7 0.044(3) 0.044(3) 0.035(3) 0.012(2) 0.015(2) 0.012(3)
N8 0.027(3) 0.031(3) 0.016(2) 0.0028(19) 0.0024(18) -0.005(2)
N9 0.038(3) 0.032(3) 0.049(3) 0.000(3) 0.015(3) -0.003(3)
O1 0.030(2) 0.025(2) 0.0252(17) -0.0077(16) 0.0138(15) -0.0081(17)
O2 0.034(2) 0.035(2) 0.0246(18) -0.0061(16) 0.0103(16) -0.0083(18)
O3 0.028(2) 0.025(2) 0.0297(18) -0.0064(16) 0.0054(16) -0.0018(17)
O4 0.065(4) 0.144(6) 0.059(3) 0.031(3) 0.035(3) 0.050(4)
O5 0.038(2) 0.028(2) 0.0175(17) 0.0017(16) 0.0002(16) -0.0039(18)
O6 0.046(3) 0.027(2) 0.0216(17) -0.0003(16) 0.0022(17) 0.0020(19)
O7 0.031(2) 0.022(2) 0.0294(19) -0.0054(16) -0.0007(16) 0.0015(18)
O8 0.067(3) 0.040(3) 0.046(2) 0.013(2) 0.010(2) 0.013(2)
O9 0.063(3) 0.028(3) 0.068(3) -0.015(2) 0.015(2) -0.002(2)
O10 0.049(4) 0.390(14) 0.094(4) 0.021(6) -0.002(3) 0.008(6)
F1 0.123(5) 0.057(3) 0.151(4) -0.031(3) 0.055(4) -0.019(3)
F6 0.128(5) 0.042(3) 0.202(6) -0.021(4) 0.056(4) -0.001(3)
F2 0.17(2) 0.105(11) 0.114(10) 0.040(8) -0.056(12) 0.022(12)
F3 0.118(13) 0.065(7) 0.193(17) 0.034(10) 0.125(13) 0.001(8)
F4 0.137(16) 0.141(13) 0.082(7) 0.074(7) -0.003(9) 0.031(11)
F5 0.105(13) 0.088(10) 0.35(3) 0.090(16) 0.152(17) 0.028(9)
F2' 0.033(7) 0.100(18) 0.126(16) -0.042(12) -0.016(8) 0.005(8)
F3' 0.16(2) 0.24(2) 0.044(9) -0.014(10) 0.053(11) 0.007(18)
F4' 0.035(8) 0.15(3) 0.22(3) -0.05(2) -0.007(13) -0.002(10)
F5' 0.16(2) 0.104(11) 0.036(7) 0.017(6) 0.043(8) -0.013(13)
P1 0.0474(11) 0.0317(10) 0.0511(10) 0.0064(8) 0.0143(8) -0.0033(8)
P2 0.0288(8) 0.0220(8) 0.0193(6) -0.0033(6) 0.0036(6) -0.0008(7)
Zn1 0.0294(4) 0.0288(4) 0.0213(3) -0.0040(3) 0.0083(3) -0.0028(3)
Zn2 0.0261(3) 0.0230(4) 0.0198(3) 0.0010(3) 0.0045(2) -0.0028(3)

loop_
_atom_type_symbol
_atom_type_description
_atom_type_scat_dispersion_real
_atom_type_scat_dispersion_imag
_atom_type_scat_source
C C 0.0033 0.0016 'International Tables Vol C Tables 4.2.6.8 and 6.1.1.4'
H H 0 0 'International Tables Vol C Tables 4.2.6.8 and 6.1.1.4'
N N 0.0061 0.0033 'International Tables Vol C Tables 4.2.6.8 and 6.1.1.4'
O O 0.0106 0.006 'International Tables Vol C Tables 4.2.6.8 and 6.1.1.4'
F F 0.0171 0.0103 'International Tables Vol C Tables 4.2.6.8 and 6.1.1.4'
P P 0.1023 0.0942 'International Tables Vol C Tables 4.2.6.8 and 6.1.1.4'
Zn Zn 0.2839 1.4301 'International Tables Vol C Tables 4.2.6.8 and 6.1.1.4'

loop_
_geom_angle_atom_site_label_1
_geom_angle_atom_site_label_2
_geom_angle_atom_site_label_3
_geom_angle
N1 C1 C2 123.7(5)
N1 C1 H1 118.1
C2 C1 H1 118.1
C1 C2 C3 117.4(6)
C1 C2 H2 121.3
C3 C2 H2 121.3
C2 C3 C4 119.8(6)
C2 C3 H3 120.1
C4 C3 H3 120.1
C5 C4 C3 119.8(5)
C5 C4 H4 120.1
C3 C4 H4 120.1
N1 C5 C4 120.5(6)
N1 C5 C6 118.2(5)
C4 C5 C6 121.2(5)
N2 C6 C5 112.8(4)
N2 C6 H6A 109
C5 C6 H6A 109
N2 C6 H6B 109
C5 C6 H6B 109
H6A C6 H6B 107.8
N3 C7 C8 121.0(5)
N3 C7 H7 119.5
C8 C7 H7 119.5
C9 C8 C7 119.4(6)
C9 C8 H8 120.3
C7 C8 H8 120.3
C10 C9 C8 120.0(6)
C10 C9 H9 120
C8 C9 H9 120
C9 C10 C11 118.5(6)
C9 C10 H10 120.8
C11 C10 H10 120.8
N3 C11 C10 121.5(5)
N3 C11 C12 118.1(5)
C10 C11 C12 120.3(5)
N2 C12 C11 114.3(4)
N2 C12 H12A 108.7
C11 C12 H12A 108.7
N2 C12 H12B 108.7
C11 C12 H12B 108.7
H12A C12 H12B 107.6
N2 C13 C14 112.0(4)
N2 C13 H13A 109.2
C14 C13 H13A 109.2
N2 C13 H13B 109.2
C14 C13 H13B 109.2
H13A C13 H13B 107.9
C15 C14 C20 119.5(5)
C15 C14 C13 121.8(4)
C20 C14 C13 118.7(5)
C16 C15 C14 122.5(5)
C16 C15 H15 118.8
C14 C15 H15 118.8
C15 C16 C18 117.5(5)
C15 C16 C17 122.5(5)
C18 C16 C17 120.0(5)
C16 C17 H17A 109.5
C16 C17 H17B 109.5
H17A C17 H17B 109.5
C16 C17 H17C 109.5
H17A C17 H17C 109.5
H17B C17 H17C 109.5
C16 C18 C19 121.8(5)
C16 C18 H18 119.1
C19 C18 H18 119.1
C18 C19 C20 119.8(5)
C18 C19 C21 120.5(5)
C20 C19 C21 119.7(5)
O1 C20 C19 120.4(4)
O1 C20 C14 120.9(4)
C19 C20 C14 118.7(5)
N5 C21 C19 112.7(4)
N5 C21 H21A 109
C19 C21 H21A 109
N5 C21 H21B 109
C19 C21 H21B 109
H21A C21 H21B 107.8
N4 C22 C23 123.4(5)
N4 C22 N7 115.3(5)
C23 C22 N7 121.3(6)
C24 C23 C22 117.9(6)
C24 C23 H23 121
C22 C23 H23 121
C23 C24 C25 120.0(5)
C23 C24 H24 120
C25 C24 H24 120
C24 C25 C26 118.3(6)
C24 C25 H25 120.9
C26 C25 H25 120.9
N4 C26 C25 122.2(5)
N4 C26 C27 118.0(4)
C25 C26 C27 119.7(5)
N5 C27 C26 112.0(4)
N5 C27 H27A 109.2
C26 C27 H27A 109.2
N5 C27 H27B 109.2
C26 C27 H27B 109.2
H27A C27 H27B 107.9
N6 C28 C29 122.5(5)
N6 C28 N8 119.0(5)
C29 C28 N8 118.4(4)
C30 C29 C28 118.8(5)
C30 C29 H29 120.6
C28 C29 H29 120.6
C29 C30 C31 119.6(5)
C29 C30 H30 120.2
C31 C30 H30 120.2
C32 C31 C30 118.0(5)
C32 C31 H31 121
C30 C31 H31 121
N6 C32 C31 123.3(4)
N6 C32 C33 115.2(4)
C31 C32 C33 121.5(5)
N5 C33 C32 113.1(4)
N5 C33 H33A 109
C32 C33 H33A 109
N5 C33 H33B 109
C32 C33 H33B 109
H33A C33 H33B 107.8
O4 C34 N7 119.7(6)
O4 C34 C35 122.7(6)
N7 C34 C35 117.5(5)
C36B C35 C34 109.4(6)
C36B C35 C36A 115.2(8)
C34 C35 C36A 109.3(6)
C36B C35 C36C 107.7(7)
C34 C35 C36C 110.0(6)
C36A C35 C36C 105.0(7)
C35 C36A H36G 109.5
C35 C36A H36H 109.5
H36G C36A H36H 109.5
C35 C36A H36I 109.5
H36G C36A H36I 109.5
H36H C36A H36I 109.5
C35 C36B H36A 109.5
C35 C36B H36B 109.5
H36A C36B H36B 109.5
C35 C36B H36C 109.5
H36A C36B H36C 109.5
H36B C36B H36C 109.5
C35 C36C H36D 109.5
C35 C36C H36E 109.5
H36D C36C H36E 109.5
C35 C36C H36F 109.5
H36D C36C H36F 109.5
H36E C36C H36F 109.5
O5 C37 N8 123.4(5)
O5 C37 C38 120.1(5)
N8 C37 C38 116.5(4)
C39B C38 C37 111.5(4)
C39B C38 C39C 108.9(5)
C37 C38 C39C 109.1(4)
C39B C38 C39A 110.7(4)
C37 C38 C39A 108.2(4)
C39C C38 C39A 108.3(5)
C38 C39A H39G 109.5
C38 C39A H39H 109.5
H39G C39A H39H 109.5
C38 C39A H39I 109.5
H39G C39A H39I 109.5
H39H C39A H39I 109.5
C38 C39B H39A 109.5
C38 C39B H39B 109.5
H39A C39B H39B 109.5
C38 C39B H39C 109.5
H39A C39B H39C 109.5
H39B C39B H39C 109.5
C38 C39C H39D 109.5
C38 C39C H39E 109.5
H39D C39C H39E 109.5
C38 C39C H39F 109.5
H39D C39C H39F 109.5
H39E C39C H39F 109.5
C41 C40 C45 118.3(5)
C41 C40 H40 120.9
C45 C40 H40 120.9
C42 C41 C40 120.3(5)
C42 C41 H41 119.9
C40 C41 H41 119.9
C41 C42 O7 117.2(4)
C41 C42 C43 120.8(5)
O7 C42 C43 122.0(5)
C44 C43 C42 119.7(5)
C44 C43 H43 120.1
C42 C43 H43 120.1
C45 C44 C43 118.7(5)
C45 C44 H44 120.6
C43 C44 H44 120.6
C44 C45 C40 122.1(5)
C44 C45 N9 118.2(5)
C40 C45 N9 119.7(5)
O11 C46 H46A 109.5
O11 C46 H46B 109.5
H46A C46 H46B 109.5
O11 C46 H46C 109.5
H46A C46 H46C 109.5
H46B C46 H46C 109.5
C1 N1 C5 118.8(5)
C1 N1 Zn1 122.6(3)
C5 N1 Zn1 118.3(4)
C6 N2 C12 110.5(4)
C6 N2 C13 109.6(4)
C12 N2 C13 112.3(4)
C6 N2 Zn1 109.4(3)
C12 N2 Zn1 105.8(3)
C13 N2 Zn1 109.2(3)
C11 N3 C7 119.7(5)
C11 N3 Zn1 116.9(3)
C7 N3 Zn1 122.9(4)
C22 N4 C26 118.0(4)
C22 N4 Zn2 132.2(4)
C26 N4 Zn2 106.2(3)
C33 N5 C27 111.8(4)
C33 N5 C21 111.9(4)
C27 N5 C21 107.7(4)
C33 N5 Zn2 106.5(3)
C27 N5 Zn2 108.8(3)
C21 N5 Zn2 110.1(3)
C28 N6 C32 117.7(4)
C28 N6 Zn2 126.9(3)
C32 N6 Zn2 113.1(3)
C34 N7 C22 124.0(5)
C34 N7 H7A 118
C22 N7 H7A 118
C37 N8 C28 129.1(4)
C37 N8 H8A 115.5
C28 N8 H8A 115.5
O9 N9 O8 123.0(5)
O9 N9 C45 118.2(5)
O8 N9 C45 118.8(5)
C20 O1 Zn1 113.6(3)
C20 O1 Zn2 117.1(3)
Zn1 O1 Zn2 127.16(17)
P2 O2 Zn1 129.4(2)
P2 O3 Zn2 135.5(2)
C37 O5 Zn2 124.3(3)
C42 O7 P2 123.7(3)
H98 O10 H99 107
C46 O11 H11B 109
F2' P1 F3' 89.5(8)
F2' P1 F4 141.3(9)
F3' P1 F4 124.0(9)
F2' P1 F3 127.5(9)
F3' P1 F3 40.0(5)
F4 P1 F3 90.3(7)
F2' P1 F2 39.3(5)
F3' P1 F2 55.0(10)
F4 P1 F2 179.0(10)
F3 P1 F2 89.0(8)
F2' P1 F5 50.3(8)
F3' P1 F5 136.8(11)
F4 P1 F5 91.4(7)
F3 P1 F5 176.3(10)
F2 P1 F5 89.2(8)
F2' P1 F4' 177.2(11)
F3' P1 F4' 90.0(8)
F4 P1 F4' 40.5(7)
F3 P1 F4' 51.4(8)
F2 P1 F4' 139.0(11)
F5 P1 F4' 130.9(10)
F2' P1 F5' 89.7(8)
F3' P1 F5' 179.0(10)
F4 P1 F5' 56.5(8)
F3 P1 F5' 140.9(9)
F2 P1 F5' 124.4(9)
F5 P1 F5' 42.3(7)
F4' P1 F5' 90.8(8)
F2' P1 F1 92.3(7)
F3' P1 F1 101.1(10)
F4 P1 F1 98.6(7)
F3 P1 F1 86.6(5)
F2 P1 F1 82.1(7)
F5 P1 F1 96.4(7)
F4' P1 F1 85.0(8)
F5' P1 F1 79.6(7)
F2' P1 F6 88.6(7)
F3' P1 F6 79.3(9)
F4 P1 F6 80.5(7)
F3 P1 F6 93.1(5)
F2 P1 F6 98.9(7)
F5 P1 F6 84.0(7)
F4' P1 F6 94.0(8)
F5' P1 F6 100.1(7)
F1 P1 F6 179.0(4)
O6 P2 O3 116.3(2)
O6 P2 O2 113.0(2)
O3 P2 O2 112.67(19)
O6 P2 O7 103.24(19)
O3 P2 O7 104.21(19)
O2 P2 O7 105.9(2)
O1 Zn1 O2 98.94(13)
O1 Zn1 N3 100.53(16)
O2 Zn1 N3 100.87(15)
O1 Zn1 N1 136.52(16)
O2 Zn1 N1 93.48(15)
N3 Zn1 N1 117.80(17)
O1 Zn1 N2 89.85(14)
O2 Zn1 N2 170.74(15)
N3 Zn1 N2 80.21(16)
N1 Zn1 N2 78.03(16)
O1 Zn1 Zn2 27.47(9)
O2 Zn1 Zn2 74.84(10)
N3 Zn1 Zn2 117.63(11)
N1 Zn1 Zn2 124.54(12)
N2 Zn1 Zn2 112.97(11)
O3 Zn2 N6 176.22(15)
O3 Zn2 O5 94.77(14)
N6 Zn2 O5 81.46(14)
O3 Zn2 N5 101.98(15)
N6 Zn2 N5 81.60(16)
O5 Zn2 N5 158.83(15)
O3 Zn2 O1 93.42(13)
N6 Zn2 O1 87.68(14)
O5 Zn2 O1 100.35(13)
N5 Zn2 O1 91.55(14)
O3 Zn2 N4 83.55(14)
N6 Zn2 N4 96.46(14)
O5 Zn2 N4 96.96(14)
N5 Zn2 N4 72.48(15)
O1 Zn2 N4 162.62(14)
O3 Zn2 Zn1 70.11(10)
N6 Zn2 Zn1 110.28(10)
O5 Zn2 Zn1 92.11(10)
N5 Zn2 Zn1 105.65(11)
O1 Zn2 Zn1 25.37(9)
N4 Zn2 Zn1 152.78(10)

loop_
_geom_bond_atom_site_label_1
_geom_bond_atom_site_label_2
_geom_bond_distance
C1 N1 1.342(7)
C1 C2 1.368(7)
C1 H1 0.93
C2 C3 1.371(7)
C2 H2 0.93
C3 C4 1.383(8)
C3 H3 0.93
C4 C5 1.378(7)
C4 H4 0.93
C5 N1 1.342(6)
C5 C6 1.497(8)
C6 N2 1.468(6)
C6 H6A 0.97
C6 H6B 0.97
C7 N3 1.351(6)
C7 C8 1.372(8)
C7 H7 0.93
C8 C9 1.370(8)
C8 H8 0.93
C9 C10 1.364(8)
C9 H9 0.93
C10 C11 1.395(8)
C10 H10 0.93
C11 N3 1.328(6)
C11 C12 1.508(7)
C12 N2 1.478(7)
C12 H12A 0.97
C12 H12B 0.97
C13 N2 1.493(6)
C13 C14 1.494(7)
C13 H13A 0.97
C13 H13B 0.97
C14 C15 1.394(7)
C14 C20 1.403(6)
C15 C16 1.378(7)
C15 H15 0.93
C16 C18 1.388(7)
C16 C17 1.507(7)
C17 H17A 0.96
C17 H17B 0.96
C17 H17C 0.96
C18 C19 1.397(7)
C18 H18 0.93
C19 C20 1.400(7)
C19 C21 1.502(7)
C20 O1 1.353(6)
C21 N5 1.490(6)
C21 H21A 0.97
C21 H21B 0.97
C22 N4 1.332(7)
C22 C23 1.382(7)
C22 N7 1.402(7)
C23 C24 1.372(8)
C23 H23 0.93
C24 C25 1.379(8)
C24 H24 0.93
C25 C26 1.393(7)
C25 H25 0.93
C26 N4 1.341(6)
C26 C27 1.503(7)
C27 N5 1.475(6)
C27 H27A 0.97
C27 H27B 0.97
C28 N6 1.347(6)
C28 C29 1.378(7)
C28 N8 1.404(6)
C29 C30 1.368(7)
C29 H29 0.93
C30 C31 1.397(7)
C30 H30 0.93
C31 C32 1.366(7)
C31 H31 0.93
C32 N6 1.349(6)
C32 C33 1.508(6)
C33 N5 1.467(6)
C33 H33A 0.97
C33 H33B 0.97
C34 O4 1.205(6)
C34 N7 1.373(7)
C34 C35 1.506(8)
C35 C36B 1.491(9)
C35 C36A 1.506(11)
C35 C36C 1.528(10)
C36A H36G 0.96
C36A H36H 0.96
C36A H36I 0.96
C36B H36A 0.96
C36B H36B 0.96
C36B H36C 0.96
C36C H36D 0.96
C36C H36E 0.96
C36C H36F 0.96
C37 O5 1.257(5)
C37 N8 1.340(6)
C37 C38 1.527(7)
C38 C39B 1.526(7)
C38 C39C 1.530(7)
C38 C39A 1.534(7)
C39A H39G 0.96
C39A H39H 0.96
C39A H39I 0.96
C39B H39A 0.96
C39B H39B 0.96
C39B H39C 0.96
C39C H39D 0.96
C39C H39E 0.96
C39C H39F 0.96
C40 C41 1.378(7)
C40 C45 1.380(7)
C40 H40 0.93
C41 C42 1.366(7)
C41 H41 0.93
C42 O7 1.378(6)
C42 C43 1.379(7)
C43 C44 1.378(7)
C43 H43 0.93
C44 C45 1.371(7)
C44 H44 0.93
C45 N9 1.463(7)
C46 O11 1.654(16)
C46 H46A 0.96
C46 H46B 0.96
C46 H46C 0.96
N1 Zn1 2.074(4)
N2 Zn1 2.269(4)
N3 Zn1 2.062(4)
N4 Zn2 2.443(4)
N5 Zn2 2.133(4)
N6 Zn2 2.107(4)
N7 H7A 0.86
N8 H8A 0.86
N9 O9 1.224(6)
N9 O8 1.227(5)
O1 Zn1 1.987(3)
O1 Zn2 2.140(3)
O2 P2 1.523(3)
O2 Zn1 2.011(3)
O3 P2 1.504(4)
O3 Zn2 1.941(3)
O5 Zn2 2.122(3)
O6 P2 1.486(4)
O7 P2 1.644(4)
O10 H98 0.9093
O10 H99 0.9054
O11 H11B 0.96
F1 P1 1.559(5)
F6 P1 1.560(5)
F2 P1 1.531(9)
F3 P1 1.527(8)
F4 P1 1.521(8)
F5 P1 1.542(8)
F2' P1 1.517(9)
F3' P1 1.518(9)
F4' P1 1.542(10)
F5' P1 1.547(10)
Zn1 Zn2 3.6971(8)

loop_
_geom_hbond_atom_site_label_D
_geom_hbond_atom_site_label_H
_geom_hbond_atom_site_label_A
_geom_hbond_distance_DH
_geom_hbond_distance_HA
_geom_hbond_distance_DA
_geom_hbond_angle_DHA
N7 H7A O5 0.86 2.43 3.213(6) 151
